data_2020830
loop_
_publ_author_name
'Naveen, S.'
'Sudha, A. G.'
'Suresha, E.'
'Lokanath, N. K.'
'Suchetan, P. A.'
'Abdoh, M.'

_publ_section_title
;
 Crystal structures of isomeric
 4-bromo-N-[(2-nitrophenyl)sulfonyl]benzamide and
 4-bromo-N-[(4-nitrophenyl)sulfonyl]benzamide
;
_journal_issue 3
_journal_name_full 'Acta Crystallographica Section E Crystallographic Communications'
_journal_page_first 314
_journal_paper_doi 10.1107/S2056989017001578
_journal_volume 73
_journal_year 2017
_chemical_formula_iupac 'C13 H9 Br N2 O5 S'
_chemical_formula_moiety 'C13 H9 Br N2 O5 S'
_chemical_formula_sum 'C13 H9 Br N2 O5 S'
_chemical_formula_weight 385.19
_chemical_melting_point 486
_chemical_name_systematic
;
4-Bromo-<i>N</i>-[(2-nitrophenyl)sulfonyl]benzamide
;
_space_group_crystal_system monoclinic
_space_group_IT_number 14
_space_group_name_Hall '-P 2yn'
_space_group_name_H-M_alt 'P 1 21/n 1'
_symmetry_space_group_name_Hall '-P 2yn'
_symmetry_space_group_name_H-M 'P 1 21/n 1'
_atom_sites_solution_hydrogens mixed
_atom_sites_solution_primary direct
_audit_creation_method SHELXL-2016/4
_cell_angle_alpha 90
_cell_angle_beta 98.4990(10)
_cell_angle_gamma 90
_cell_formula_units_Z 8
_cell_length_a 8.0209(3)
_cell_length_b 14.5364(5)
_cell_length_c 25.0008(8)
_cell_measurement_reflns_used 173
_cell_measurement_temperature 173(2)
_cell_measurement_theta_max 64.4
_cell_measurement_theta_min 4.7
_cell_volume 2882.96(17)
_computing_cell_refinement
;
APEX2 and SAINT-Plus (Bruker, 2009)
;
_computing_data_collection
;
APEX2 (Bruker, 2009)
;
_computing_data_reduction
;
SAINT-Plus and XPREP (Bruker, 2009)
;
_computing_molecular_graphics
;
Mercury (Macrae <i>et al.</i>,  2008)
;
_computing_publication_material
;
SHELXL2016 (Sheldrick, 2015b)
;
_computing_structure_refinement
;
SHELXL2016 (Sheldrick, 2015b)
;
_computing_structure_solution
;
SHELXT2014 (Sheldrick, 2015a)
;
_diffrn_ambient_temperature 173(2)
_diffrn_measured_fraction_theta_full 0.979
_diffrn_measured_fraction_theta_max 0.979
_diffrn_measurement_device_type 'Bruker APEXII'
_diffrn_measurement_method 'phi and \f scans'
_diffrn_radiation_monochromator graphite
_diffrn_radiation_type CuK\a
_diffrn_radiation_wavelength 1.54178
_diffrn_reflns_av_R_equivalents 0.0505
_diffrn_reflns_limit_h_max 9
_diffrn_reflns_limit_h_min -7
_diffrn_reflns_limit_k_max 16
_diffrn_reflns_limit_k_min -16
_diffrn_reflns_limit_l_max 29
_diffrn_reflns_limit_l_min -28
_diffrn_reflns_number 17578
_diffrn_reflns_theta_full 64.412
_diffrn_reflns_theta_max 64.412
_diffrn_reflns_theta_min 4.695
_diffrn_standards_decay_% 1
_diffrn_standards_interval_count 1
_diffrn_standards_number 1
_exptl_absorpt_coefficient_mu 5.497
_exptl_absorpt_correction_T_max 0.610
_exptl_absorpt_correction_T_min 0.476
_exptl_absorpt_correction_type multi-scan
_exptl_absorpt_process_details
;
(SADABS; Bruker, 2009)
;
_exptl_crystal_colour Colourless
_exptl_crystal_density_diffrn 1.775
_exptl_crystal_description Prism
_exptl_crystal_F_000 1536
_exptl_crystal_size_max 0.25
_exptl_crystal_size_mid 0.12
_exptl_crystal_size_min 0.09
_refine_diff_density_max 0.707
_refine_diff_density_min -1.114
_refine_ls_extinction_method none
_refine_ls_goodness_of_fit_ref 1.106
_refine_ls_hydrogen_treatment mixed
_refine_ls_matrix_type full
_refine_ls_number_parameters 442
_refine_ls_number_reflns 4732
_refine_ls_number_restraints 1
_refine_ls_restrained_S_all 1.106
_refine_ls_R_factor_all 0.0498
_refine_ls_R_factor_gt 0.0488
_refine_ls_shift/su_max 0.002
_refine_ls_shift/su_mean 0.000
_refine_ls_structure_factor_coef Fsqd
_refine_ls_weighting_details 'w=1/[\s^2^(Fo^2^)+(0.0885P)^2^+3.8108P] where P=(Fo^2^+2Fc^2^)/3'
_refine_ls_weighting_scheme calc
_refine_ls_wR_factor_gt 0.1376
_refine_ls_wR_factor_ref 0.1389
_reflns_number_gt 4576
_reflns_number_total 4732
_reflns_threshold_expression 'I > 2\s(I)'
_cod_data_source_file hb7646sup1.cif
_cod_data_source_block I
_cod_database_code 2020830
_shelx_space_group_comment
;
The symmetry employed for this shelxl refinement is uniquely defined
by the following loop, which should always be used as a source of
symmetry information in preference to the above space-group names.
They are only intended as comments.
;

loop_
_space_group_symop_operation_xyz
'x, y, z'
'-x+1/2, y+1/2, -z+1/2'
'-x, -y, -z'
'x-1/2, -y-1/2, z-1/2'

loop_
_atom_site_type_symbol
_atom_site_label
_atom_site_fract_x
_atom_site_fract_y
_atom_site_fract_z
_atom_site_U_iso_or_equiv
_atom_site_adp_type
_atom_site_calc_flag
_atom_site_occupancy
_atom_site_disorder_assembly
_atom_site_disorder_group
Br BR2 1.02710(5) 0.34737(3) 0.05488(2) 0.02901(17) Uani d 1 . .
Br BR1 0.79778(5) 0.67350(3) 0.56143(2) 0.03300(18) Uani d 1 . .
S S1 0.70457(10) 0.15258(5) 0.40128(3) 0.0150(2) Uani d 1 . .
S S2 0.41557(9) 0.38557(5) 0.30456(3) 0.0131(2) Uani d 1 . .
O O3 0.8626(3) 0.21365(18) 0.50821(9) 0.0203(5) Uani d 1 . .
O O1 0.6105(3) 0.16337(17) 0.34822(9) 0.0191(5) Uani d 1 . .
O O4 0.8579(3) 0.29764(17) 0.32525(9) 0.0215(5) Uani d 1 . .
O O6 0.5231(3) 0.38082(18) 0.35563(9) 0.0210(5) Uani d 1 . .
O O8 0.3425(3) 0.40157(18) 0.18734(9) 0.0193(5) Uani d 1 . .
O O2 0.6549(3) 0.08544(17) 0.43717(10) 0.0211(5) Uani d 1 . .
O O7 0.2785(3) 0.32341(17) 0.29277(10) 0.0213(5) Uani d 1 . .
N N1 0.7047(3) 0.2553(2) 0.42926(11) 0.0156(6) Uani d 1 . .
N N2 0.9067(4) 0.2238(2) 0.31015(11) 0.0203(6) Uani d 1 . .
O O5 0.8932(4) 0.2001(2) 0.26277(11) 0.0439(8) Uani d 1 . .
N N3 0.5424(4) 0.3737(2) 0.25907(11) 0.0163(6) Uani d 1 . .
O O9 0.6914(4) 0.5303(3) 0.31353(14) 0.0466(8) Uani d 1 . .
C C7 0.7894(4) 0.2739(2) 0.48080(12) 0.0151(7) Uani d 1 . .
C C8 0.7857(4) 0.3714(3) 0.49883(14) 0.0196(7) Uani d 1 . .
C C6 1.0096(4) 0.0750(2) 0.43391(14) 0.0198(7) Uani d 1 . .
H H6 0.959542 0.053680 0.463750 0.024 Uiso calc 1 . .
C C14 0.3326(4) 0.4980(2) 0.29766(12) 0.0169(7) Uani d 1 . .
C C4 1.2453(4) 0.0791(3) 0.38479(15) 0.0228(8) Uani d 1 . .
H H4 1.356869 0.060691 0.381307 0.027 Uiso calc 1 . .
C C2 0.9934(4) 0.1604(2) 0.35111(14) 0.0166(7) Uani d 1 . .
C C20 0.4900(4) 0.3876(2) 0.20422(12) 0.0128(6) Uani d 1 . .
C C21 0.6240(4) 0.3802(2) 0.16921(12) 0.0130(6) Uani d 1 . .
N N4 0.6001(5) 0.5792(3) 0.33590(15) 0.0423(10) Uani d 1 . .
C C23 0.9132(4) 0.3909(3) 0.15395(13) 0.0192(7) Uani d 1 . .
H H23 1.028007 0.404991 0.166430 0.023 Uiso calc 1 . .
C C3 1.1560(4) 0.1341(2) 0.34542(15) 0.0200(7) Uani d 1 . .
H H3 1.205261 0.153578 0.315019 0.024 Uiso calc 1 . .
C C1 0.9180(4) 0.1309(2) 0.39488(13) 0.0152(7) Uani d 1 . .
C C26 0.5760(4) 0.3523(2) 0.11605(14) 0.0175(7) Uani d 1 . .
H H26 0.460520 0.340667 0.103073 0.021 Uiso calc 1 . .
C C5 1.1745(4) 0.0505(3) 0.42912(15) 0.0250(8) Uani d 1 . .
H H5 1.238345 0.014104 0.456339 0.030 Uiso calc 1 . .
C C25 0.6958(4) 0.3415(2) 0.08176(14) 0.0192(7) Uani d 1 . .
H H25 0.663981 0.320850 0.045635 0.023 Uiso calc 1 . .
C C11 0.7929(5) 0.5504(3) 0.53672(15) 0.0244(8) Uani d 1 . .
O O10 0.6496(7) 0.6324(3) 0.37231(18) 0.0834(15) Uani d 1 . .
C C24 0.8631(4) 0.3613(2) 0.10135(13) 0.0167(7) Uani d 1 . .
C C22 0.7935(4) 0.3995(3) 0.18771(13) 0.0184(7) Uani d 1 . .
H H22 0.826368 0.418684 0.224058 0.022 Uiso calc 1 . .
C C19 0.1607(5) 0.5033(3) 0.27804(14) 0.0306(9) Uani d 1 . .
H H19 0.100878 0.449361 0.265210 0.037 Uiso calc 1 . .
C C15 0.4186(5) 0.5781(3) 0.31678(14) 0.0276(8) Uani d 1 . .
C C18 0.0767(6) 0.5865(4) 0.27715(19) 0.0471(13) Uani d 1 . .
H H18 -0.039147 0.590113 0.262314 0.057 Uiso calc 1 . .
C C16 0.3325(9) 0.6615(3) 0.31749(19) 0.0496(14) Uani d 1 . .
H H16 0.389190 0.715932 0.331171 0.059 Uiso calc 1 . .
C C17 0.1592(8) 0.6624(4) 0.2973(2) 0.0573(16) Uani d 1 . .
H H17 0.098513 0.718418 0.297889 0.069 Uiso calc 1 . .
C C13A 0.6630(9) 0.4334(5) 0.4788(3) 0.024(2) Uani d 0.525(9) A 1
H H13A 0.575449 0.414218 0.451220 0.029 Uiso calc 0.525(9) A 1
C C12A 0.6632(10) 0.5234(5) 0.4975(3) 0.027(2) Uani d 0.525(9) A 1
H H12A 0.576235 0.565144 0.483732 0.032 Uiso calc 0.525(9) A 1
C C13B 0.7728(9) 0.4457(5) 0.4604(3) 0.0176(19) Uani d 0.475(9) A 2
H H13B 0.761456 0.433511 0.422743 0.021 Uiso calc 0.475(9) A 2
C C12B 0.7772(10) 0.5349(6) 0.4794(3) 0.024(2) Uani d 0.475(9) A 2
H H12B 0.770006 0.585306 0.454956 0.028 Uiso calc 0.475(9) A 2
C C9A 0.9060(13) 0.3985(6) 0.5443(3) 0.0228(18) Uani d 0.525(9) A 1
H H9A 0.983879 0.354712 0.561645 0.027 Uiso calc 0.525(9) A 1
C C10A 0.9092(13) 0.4875(6) 0.5630(3) 0.0252(18) Uani d 0.525(9) A 1
H H10A 0.988688 0.505882 0.593063 0.030 Uiso calc 0.525(9) A 1
C C9B 0.8136(15) 0.3881(6) 0.5514(3) 0.021(2) Uani d 0.475(9) A 2
H H9B 0.829992 0.338396 0.576281 0.025 Uiso calc 0.475(9) A 2
C C10B 0.8190(15) 0.4782(6) 0.5704(3) 0.023(2) Uani d 0.475(9) A 2
H H10B 0.841876 0.488856 0.608251 0.028 Uiso calc 0.475(9) A 2
H HN1 0.657(5) 0.295(3) 0.4102(17) 0.015(10) Uiso d 1 . .
H HN3 0.644(7) 0.368(3) 0.269(2) 0.033(12) Uiso d 1 . .

loop_
_atom_site_aniso_label
_atom_site_aniso_U_11
_atom_site_aniso_U_22
_atom_site_aniso_U_33
_atom_site_aniso_U_12
_atom_site_aniso_U_13
_atom_site_aniso_U_23
BR2 0.0266(3) 0.0357(3) 0.0287(3) -0.00689(15) 0.01712(18) -0.00913(16)
BR1 0.0396(3) 0.0287(3) 0.0335(3) -0.01070(17) 0.0147(2) -0.01360(17)
S1 0.0117(4) 0.0179(5) 0.0157(4) 0.0002(3) 0.0030(3) 0.0000(3)
S2 0.0154(4) 0.0140(4) 0.0103(4) 0.0014(3) 0.0038(3) 0.0012(3)
O3 0.0218(12) 0.0248(14) 0.0140(11) 0.0039(10) 0.0020(9) 0.0044(10)
O1 0.0147(11) 0.0253(14) 0.0167(12) -0.0002(9) -0.0004(9) -0.0034(9)
O4 0.0236(12) 0.0209(13) 0.0208(12) 0.0031(10) 0.0056(9) 0.0024(10)
O6 0.0236(12) 0.0283(14) 0.0114(11) 0.0079(10) 0.0035(9) 0.0024(10)
O8 0.0143(12) 0.0288(14) 0.0145(11) 0.0032(10) 0.0016(9) 0.0018(10)
O2 0.0173(11) 0.0202(13) 0.0271(12) -0.0020(10) 0.0071(9) 0.0032(10)
O7 0.0247(13) 0.0206(13) 0.0205(12) -0.0071(10) 0.0102(10) -0.0026(10)
N1 0.0153(13) 0.0183(16) 0.0127(12) 0.0049(11) 0.0006(10) 0.0028(12)
N2 0.0232(14) 0.0242(17) 0.0150(14) 0.0038(12) 0.0075(11) -0.0001(12)
O5 0.068(2) 0.052(2) 0.0121(13) 0.0184(17) 0.0063(13) -0.0014(13)
N3 0.0121(14) 0.0244(16) 0.0131(13) 0.0035(11) 0.0040(11) 0.0011(11)
O9 0.0339(16) 0.057(2) 0.0490(18) -0.0216(15) 0.0066(14) -0.0042(17)
C7 0.0127(14) 0.0231(19) 0.0107(14) 0.0001(13) 0.0059(12) 0.0010(13)
C8 0.0151(16) 0.026(2) 0.0182(17) -0.0020(14) 0.0048(13) -0.0019(14)
C6 0.0222(17) 0.0181(18) 0.0196(16) 0.0022(14) 0.0044(13) 0.0023(13)
C14 0.0260(17) 0.0148(17) 0.0114(14) 0.0053(14) 0.0076(12) 0.0016(12)
C4 0.0116(15) 0.0192(18) 0.038(2) 0.0015(13) 0.0051(14) -0.0056(15)
C2 0.0201(17) 0.0133(17) 0.0165(16) 0.0004(12) 0.0031(13) -0.0016(12)
C20 0.0161(16) 0.0102(16) 0.0121(14) -0.0022(12) 0.0020(12) -0.0001(12)
C21 0.0123(15) 0.0134(16) 0.0134(15) 0.0012(12) 0.0023(12) 0.0023(12)
N4 0.057(2) 0.037(2) 0.0328(19) -0.029(2) 0.0070(17) -0.0033(17)
C23 0.0127(15) 0.027(2) 0.0179(16) -0.0034(13) 0.0009(12) 0.0004(14)
C3 0.0186(17) 0.0149(17) 0.0284(18) -0.0035(13) 0.0095(14) -0.0037(14)
C1 0.0138(15) 0.0138(16) 0.0177(16) 0.0016(12) 0.0019(12) -0.0041(13)
C26 0.0150(16) 0.0211(18) 0.0167(16) -0.0027(13) 0.0031(13) 0.0005(13)
C5 0.0194(17) 0.023(2) 0.0307(19) 0.0047(14) -0.0025(14) -0.0016(15)
C25 0.0204(17) 0.0231(19) 0.0141(16) -0.0011(13) 0.0026(13) -0.0043(13)
C11 0.0251(18) 0.026(2) 0.0238(18) -0.0066(15) 0.0079(14) -0.0058(15)
O10 0.109(4) 0.070(3) 0.066(3) -0.047(3) -0.003(3) -0.036(2)
C24 0.0186(16) 0.0166(17) 0.0171(16) -0.0005(13) 0.0104(13) 0.0008(13)
C22 0.0168(16) 0.0242(19) 0.0137(15) -0.0028(13) 0.0010(12) -0.0014(13)
C19 0.0278(19) 0.045(3) 0.0198(17) 0.0165(18) 0.0051(14) 0.0047(17)
C15 0.051(2) 0.0180(19) 0.0166(16) -0.0036(17) 0.0132(16) 0.0021(14)
C18 0.050(3) 0.051(3) 0.043(2) 0.035(3) 0.016(2) 0.015(2)
C16 0.108(4) 0.014(2) 0.034(2) -0.004(2) 0.034(3) -0.0019(17)
C17 0.085(4) 0.041(3) 0.054(3) 0.042(3) 0.035(3) 0.023(2)
C13A 0.027(4) 0.025(4) 0.018(3) 0.002(3) -0.003(3) -0.009(3)
C12A 0.038(5) 0.025(4) 0.016(3) 0.005(3) 0.004(3) -0.004(3)
C13B 0.020(4) 0.021(4) 0.013(3) 0.000(3) 0.005(3) 0.001(3)
C12B 0.023(4) 0.023(4) 0.024(4) -0.005(3) 0.001(3) -0.001(3)
C9A 0.018(4) 0.035(5) 0.016(3) -0.005(3) 0.002(3) -0.001(3)
C10A 0.018(4) 0.040(5) 0.018(4) -0.009(4) 0.003(3) -0.004(3)
C9B 0.032(6) 0.021(4) 0.011(4) -0.001(4) 0.007(4) -0.005(3)
C10B 0.033(6) 0.025(5) 0.013(4) -0.004(4) 0.009(4) -0.008(3)

loop_
_atom_type_symbol
_atom_type_description
_atom_type_scat_dispersion_real
_atom_type_scat_dispersion_imag
_atom_type_scat_source
C C 0.0181 0.0091 'International Tables Vol C Tables 4.2.6.8 and 6.1.1.4'
H H 0.0000 0.0000 'International Tables Vol C Tables 4.2.6.8 and 6.1.1.4'
N N 0.0311 0.0180 'International Tables Vol C Tables 4.2.6.8 and 6.1.1.4'
O O 0.0492 0.0322 'International Tables Vol C Tables 4.2.6.8 and 6.1.1.4'
S S 0.3331 0.5567 'International Tables Vol C Tables 4.2.6.8 and 6.1.1.4'
Br Br -0.6763 1.2805 'International Tables Vol C Tables 4.2.6.8 and 6.1.1.4'

loop_
_geom_angle_atom_site_label_1
_geom_angle_atom_site_label_2
_geom_angle_atom_site_label_3
_geom_angle
O2 S1 O1 120.04(15)
O2 S1 N1 109.66(15)
O1 S1 N1 105.10(14)
O2 S1 C1 107.44(15)
O1 S1 C1 108.61(15)
N1 S1 C1 105.04(15)
O7 S2 O6 119.98(15)
O7 S2 N3 109.22(15)
O6 S2 N3 105.01(14)
O7 S2 C14 107.45(16)
O6 S2 C14 107.49(15)
N3 S2 C14 107.05(15)
C7 N1 S1 122.6(2)
C7 N1 HN1 122(3)
S1 N1 HN1 115(3)
O4 N2 O5 124.1(3)
O4 N2 C2 118.3(3)
O5 N2 C2 117.5(3)
C20 N3 S2 122.7(2)
C20 N3 HN3 117(3)
S2 N3 HN3 119(3)
O3 C7 N1 120.9(3)
O3 C7 C8 123.2(3)
N1 C7 C8 115.9(3)
C5 C6 C1 119.9(3)
C5 C6 H6 120.0
C1 C6 H6 120.0
C19 C14 C15 119.1(4)
C19 C14 S2 115.1(3)
C15 C14 S2 125.2(3)
C5 C4 C3 120.9(3)
C5 C4 H4 119.6
C3 C4 H4 119.6
C3 C2 C1 121.3(3)
C3 C2 N2 117.1(3)
C1 C2 N2 121.5(3)
O8 C20 N3 120.4(3)
O8 C20 C21 124.0(3)
N3 C20 C21 115.5(3)
C26 C21 C22 119.6(3)
C26 C21 C20 117.5(3)
C22 C21 C20 122.9(3)
O9 N4 O10 124.4(5)
O9 N4 C15 118.8(3)
O10 N4 C15 116.7(5)
C22 C23 C24 118.7(3)
C22 C23 H23 120.7
C24 C23 H23 120.7
C4 C3 C2 118.9(3)
C4 C3 H3 120.6
C2 C3 H3 120.6
C6 C1 C2 119.0(3)
C6 C1 S1 117.2(3)
C2 C1 S1 123.6(3)
C21 C26 C25 120.3(3)
C21 C26 H26 119.8
C25 C26 H26 119.8
C4 C5 C6 120.0(3)
C4 C5 H5 120.0
C6 C5 H5 120.0
C26 C25 C24 118.7(3)
C26 C25 H25 120.7
C24 C25 H25 120.7
C23 C24 C25 121.9(3)
C23 C24 BR2 119.1(3)
C25 C24 BR2 119.0(3)
C23 C22 C21 120.8(3)
C23 C22 H22 119.6
C21 C22 H22 119.6
C18 C19 C14 120.5(5)
C18 C19 H19 119.8
C14 C19 H19 119.8
C16 C15 C14 120.4(4)
C16 C15 N4 117.1(4)
C14 C15 N4 122.4(4)
C17 C18 C19 120.0(5)
C17 C18 H18 120.0
C19 C18 H18 120.0
C15 C16 C17 117.8(5)
C15 C16 H16 121.1
C17 C16 H16 121.1
C18 C17 C16 122.2(4)
C18 C17 H17 118.9
C16 C17 H17 118.9

loop_
_geom_bond_atom_site_label_1
_geom_bond_atom_site_label_2
_geom_bond_distance
BR2 C24 1.890(3)
BR1 C11 1.892(4)
S1 O2 1.422(3)
S1 O1 1.434(2)
S1 N1 1.649(3)
S1 C1 1.771(3)
S2 O7 1.420(3)
S2 O6 1.433(2)
S2 N3 1.643(3)
S2 C14 1.764(3)
O3 C7 1.210(4)
O4 N2 1.221(4)
O8 C20 1.213(4)
N1 C7 1.392(4)
N1 HN1 0.81(5)
N2 O5 1.223(4)
N2 C2 1.473(4)
N3 C20 1.389(4)
N3 HN3 0.82(5)
O9 N4 1.214(6)
C7 C8 1.489(5)
C8 C9B 1.322(8)
C8 C13A 1.373(8)
C8 C9A 1.433(8)
C8 C13B 1.438(8)
C6 C5 1.392(5)
C6 C1 1.393(5)
C6 H6 0.9500
C14 C19 1.396(5)
C14 C15 1.400(5)
C4 C5 1.382(6)
C4 C3 1.383(5)
C4 H4 0.9500
C2 C3 1.386(5)
C2 C1 1.394(5)
C20 C21 1.487(4)
C21 C26 1.388(5)
C21 C22 1.398(5)
N4 O10 1.215(5)
N4 C15 1.464(6)
C23 C22 1.374(5)
C23 C24 1.386(5)
C23 H23 0.9500
C3 H3 0.9500
C26 C25 1.388(5)
C26 H26 0.9500
C5 H5 0.9500
C25 C24 1.389(5)
C25 H25 0.9500
C11 C10B 1.343(10)
C11 C12A 1.376(8)
C11 C10A 1.398(9)
C11 C12B 1.438(8)
C22 H22 0.9500
C19 C18 1.383(6)
C19 H19 0.9500
C15 C16 1.397(6)
C18 C17 1.345(9)
C18 H18 0.9500
C16 C17 1.407(9)
C16 H16 0.9500
C17 H17 0.9500

loop_
_geom_hbond_atom_site_label_D
_geom_hbond_atom_site_label_H
_geom_hbond_atom_site_label_A
_geom_hbond_site_symmetry_A
_geom_hbond_distance_DH
_geom_hbond_distance_HA
_geom_hbond_distance_DA
_geom_hbond_angle_DHA
N1 HN1 O6 . 0.81(4) 2.03(4) 2.837(4) 172(5)
N3 HN3 O4 . 0.82(6) 2.29(5) 3.021(4) 148(4)
C13A H13A O6 . 0.95 2.41 3.210(8) 141
C23 H23 O8 1_655 0.95 2.50 3.425(4) 165
C25 H25 O3 4_454 0.95 2.51 3.117(4) 122
C26 H26 O3 4_454 0.95 2.51 3.123(4) 122
C12A H12A Cg1 3_666 0.95 2.99 3.635(9) 126
C10B H10B Cg2 3_666 0.95 2.76 3.532(8) 139

_cod_database_fobs_code 2020830
